data_2228359
loop_
_publ_author_name
'Pojarov\'a, Michaela'
'Fejfarov\'a, Karla'
'Makrl\'ik, Emanuel'

_publ_section_title
;
 Hydronium perchlorate--dibenzo-18-crown-6 (1/1): monoclinic polymorph
;
_journal_coeditor_code HB5736
_journal_issue 12
_journal_name_full 'Acta Crystallographica Section E'
_journal_page_first o3341
_journal_page_last o3342
_journal_paper_doi 10.1107/S1600536810048622
_journal_volume 66
_journal_year 2010
_chemical_formula_iupac 'H3 O +, Cl O4 -, C20 H24 O6'
_chemical_formula_moiety 'H3 O +, Cl O4 -, C20 H24 O6'
_chemical_formula_sum 'C20 H27 Cl O11'
_chemical_formula_weight 478.9
_chemical_name_systematic
;
Hydronium perchlorate--dibenzo-18-crown-6 (1/1)
;
_space_group_IT_number 14
_symmetry_cell_setting monoclinic
_symmetry_space_group_name_Hall '-P 2ybc'
_symmetry_space_group_name_H-M 'P 1 21/c 1'
_cell_angle_alpha 90
_cell_angle_beta 100.0011(10)
_cell_angle_gamma 90
_cell_formula_units_Z 8
_cell_length_a 8.65860(10)
_cell_length_b 26.7718(3)
_cell_length_c 19.1518(2)
_cell_measurement_reflns_used 20984
_cell_measurement_temperature 123.9
_cell_measurement_theta_max 62.4718
_cell_measurement_theta_min 3.2989
_cell_volume 4372.05(8)
_computing_cell_refinement 'CrysAlis RED (Oxford Diffraction, 2008)'
_computing_data_collection 'CrysAlis CCD (Oxford Diffraction, 2008)'
_computing_data_reduction 'Crysalis RED (Oxford Diffraction, 2008)'
_computing_molecular_graphics 'DIAMOND (Brandenburg & Putz, 2005)'
_computing_publication_material 'JANA2006 (Pet\<r\'i\<cek <i>et al.</i>, 2006) and publCIF (Westrip, 2010)'
_computing_structure_refinement 'JANA2006 (Pet\<r\'i\<cek <i>et al.</i>, 2006)'
_computing_structure_solution 'SIR2002 (Burla <i>et al.</i>, 2003)'
_diffrn_ambient_temperature 123.9
_diffrn_detector_area_resol_mean 10.3784
_diffrn_measured_fraction_theta_full 0.98
_diffrn_measured_fraction_theta_max 0.98
_diffrn_measurement_device_type 'Oxford Diffraction Xcalibur Atlas Gemini ultra'
_diffrn_measurement_method 'rotation method data acquisition using \w'
_diffrn_radiation_monochromator mirror
_diffrn_radiation_source 'Enhance Ultra (Cu) X-ray Source'
_diffrn_radiation_type 'Cu K\a'
_diffrn_radiation_wavelength 1.5418
_diffrn_reflns_av_R_equivalents 0.0477
_diffrn_reflns_av_sigmaI/netI 0.0154
_diffrn_reflns_limit_h_max 9
_diffrn_reflns_limit_h_min -9
_diffrn_reflns_limit_k_max 28
_diffrn_reflns_limit_k_min -30
_diffrn_reflns_limit_l_max 21
_diffrn_reflns_limit_l_min -22
_diffrn_reflns_number 36184
_diffrn_reflns_theta_full 62.56
_diffrn_reflns_theta_max 62.56
_diffrn_reflns_theta_min 3.3
_exptl_absorpt_coefficient_mu 2.086
_exptl_absorpt_correction_T_max 1.00000
_exptl_absorpt_correction_T_min 0.09842
_exptl_absorpt_correction_type multi-scan
_exptl_absorpt_process_details '(CrysAlis RED; Oxford Diffraction, 2008)'
_exptl_crystal_colour colourless
_exptl_crystal_density_diffrn 1.4546
_exptl_crystal_description prism
_exptl_crystal_F_000 2016
_exptl_crystal_size_max 0.26
_exptl_crystal_size_mid 0.18
_exptl_crystal_size_min 0.13
_refine_diff_density_max 0.49
_refine_diff_density_min -0.32
_refine_ls_extinction_method none
_refine_ls_goodness_of_fit_ref 2.07
_refine_ls_hydrogen_treatment mixed
_refine_ls_number_constraints 198
_refine_ls_number_parameters 595
_refine_ls_number_reflns 6865
_refine_ls_number_restraints 0
_refine_ls_R_factor_all 0.0643
_refine_ls_R_factor_gt 0.0512
_refine_ls_shift/su_max 0.0221
_refine_ls_shift/su_mean 0.0012
_refine_ls_structure_factor_coef Fsqd
_refine_ls_weighting_details 'w = 1/[\s^2^(I)+0.0016I^2^]'
_refine_ls_weighting_scheme sigma
_refine_ls_wR_factor_gt 0.1207
_refine_ls_wR_factor_ref 0.1238
_reflns_number_gt 5283
_reflns_number_total 6865
_reflns_threshold_expression I>3\s(I)
_cod_data_source_file hb5736.cif
_cod_data_source_block I
_cod_original_sg_symbol_H-M 'P 21/c'
_cod_database_code 2228359
_cod_database_fobs_code 2228359

loop_
_symmetry_equiv_pos_site_id
_symmetry_equiv_pos_as_xyz
1 x,y,z
2 -x,y+1/2,-z+1/2
3 -x,-y,-z
4 x,-y+1/2,z+1/2

loop_
_atom_site_type_symbol
_atom_site_label
_atom_site_fract_x
_atom_site_fract_y
_atom_site_fract_z
_atom_site_U_iso_or_equiv
_atom_site_adp_type
_atom_site_calc_flag
_atom_site_refinement_flags
_atom_site_occupancy
_atom_site_disorder_assembly
_atom_site_disorder_group
Cl Cl1 0.25806(7) 0.16885(2) 0.35587(3) 0.0248(2) Uani d . 1 . .
Cl Cl2 0.74151(7) 0.41184(2) 0.38383(4) 0.0261(2) Uani d . 1 . .
O O1 1.0665(2) 0.50098(6) 0.15146(9) 0.0252(6) Uani d . 1 . .
O O2 1.2316(2) 0.46140(6) 0.26441(9) 0.0238(6) Uani d . 1 . .
O O3 1.1821(2) 0.35876(6) 0.28737(9) 0.0270(6) Uani d . 1 . .
O O4 0.9437(2) 0.30634(6) 0.19288(9) 0.0249(6) Uani d . 1 . .
O O5 0.7465(2) 0.35281(6) 0.09651(9) 0.0271(6) Uani d . 1 . .
O O6 0.8039(2) 0.45403(6) 0.06355(9) 0.0243(6) Uani d . 1 . .
O O7 0.5802(2) 0.08959(6) 0.11052(9) 0.0263(6) Uani d . 1 . .
O O8 0.7525(2) 0.12376(6) 0.22540(9) 0.0243(6) Uani d . 1 . .
O O9 0.7056(2) 0.22401(6) 0.27262(9) 0.0268(6) Uani d . 1 . .
O O10 0.4558(2) 0.28100(6) 0.19535(10) 0.0267(6) Uani d . 1 . .
O O11 0.2643(2) 0.24193(6) 0.08853(9) 0.0284(6) Uani d . 1 . .
O O12 0.3196(2) 0.14350(6) 0.03615(10) 0.0266(6) Uani d . 1 . .
O O13 0.4098(2) 0.17956(8) 0.39605(12) 0.0404(7) Uani d . 1 . .
O O14 0.2617(2) 0.17463(8) 0.28118(10) 0.0400(8) Uani d . 1 . .
O O15 0.1434(2) 0.20252(7) 0.37496(10) 0.0327(7) Uani d . 1 . .
O O16 0.2159(2) 0.11841(7) 0.36877(11) 0.0348(7) Uani d . 1 . .
O O17 0.7348(2) 0.40931(8) 0.30779(10) 0.0399(8) Uani d . 1 . .
O O18 0.6961(2) 0.46121(6) 0.40192(10) 0.0298(6) Uani d . 1 . .
O O19 0.8976(2) 0.40152(8) 0.41890(12) 0.0452(8) Uani d . 1 . .
O O20 0.6341(2) 0.37595(7) 0.40378(11) 0.0345(7) Uani d . 1 . .
O O21 0.9470(3) 0.41200(9) 0.20320(14) 0.0495(9) Uani d . 1 . .
O O22 0.4740(3) 0.17637(9) 0.17481(13) 0.0478(9) Uani d . 1 . .
C C1 1.2210(3) 0.51595(9) 0.16739(14) 0.0213(8) Uani d . 1 . .
C C2 1.2909(3) 0.54843(9) 0.12647(14) 0.0249(9) Uani d . 1 . .
C C3 1.4465(3) 0.56198(10) 0.14712(14) 0.0273(9) Uani d . 1 . .
C C4 1.5327(3) 0.54337(10) 0.20921(15) 0.0272(9) Uani d . 1 . .
C C5 1.4644(3) 0.50926(9) 0.25017(14) 0.0251(9) Uani d . 1 . .
C C6 1.3092(3) 0.49536(9) 0.22946(14) 0.0218(8) Uani d . 1 . .
C C7 1.3267(3) 0.43350(10) 0.32048(13) 0.0243(9) Uani d . 1 . .
C C8 1.2279(3) 0.39347(10) 0.34457(14) 0.0271(9) Uani d . 1 . .
C C9 1.0956(3) 0.31719(9) 0.30858(14) 0.0277(9) Uani d . 1 . .
C C10 1.0523(3) 0.28207(10) 0.24743(13) 0.0251(9) Uani d . 1 . .
C C11 0.8679(3) 0.27715(9) 0.13818(14) 0.0235(9) Uani d . 1 . .
C C12 0.8904(3) 0.22609(10) 0.13211(14) 0.0263(9) Uani d . 1 . .
C C13 0.8027(3) 0.19963(10) 0.07643(15) 0.0295(10) Uani d . 1 . .
C C14 0.6942(3) 0.22368(10) 0.02681(16) 0.0315(10) Uani d . 1 . .
C C15 0.6734(3) 0.27535(10) 0.03163(15) 0.0300(9) Uani d . 1 . .
C C16 0.7594(3) 0.30152(9) 0.08723(14) 0.0249(9) Uani d . 1 . .
C C17 0.6510(3) 0.37942(10) 0.03977(14) 0.0264(9) Uani d . 1 . .
C C18 0.6510(3) 0.43353(10) 0.05990(14) 0.0267(9) Uani d . 1 . .
C C19 0.8080(3) 0.50524(9) 0.08415(14) 0.0264(9) Uani d . 1 . .
C C20 0.9729(3) 0.52437(10) 0.09165(14) 0.0251(9) Uani d . 1 . .
C C21 0.7327(3) 0.07209(9) 0.12468(14) 0.0224(8) Uani d . 1 . .
C C22 0.7959(3) 0.03910(10) 0.08188(14) 0.0268(9) Uani d . 1 . .
C C23 0.9502(3) 0.02291(10) 0.10120(15) 0.0295(9) Uani d . 1 . .
C C24 1.0392(3) 0.04011(10) 0.16306(15) 0.0285(9) Uani d . 1 . .
C C25 0.9785(3) 0.07432(9) 0.20588(15) 0.0262(9) Uani d . 1 . .
C C26 0.8251(3) 0.09029(9) 0.18699(14) 0.0232(8) Uani d . 1 . .
C C27 0.8501(3) 0.14721(9) 0.28477(13) 0.0237(8) Uani d . 1 . .
C C28 0.7525(3) 0.18269(10) 0.31932(14) 0.0272(9) Uani d . 1 . .
C C29 0.6189(3) 0.26055(9) 0.30496(15) 0.0277(9) Uani d . 1 . .
C C30 0.5650(3) 0.30146(10) 0.25339(14) 0.0258(9) Uani d . 1 . .
C C31 0.3730(3) 0.31430(10) 0.14860(14) 0.0247(9) Uani d . 1 . .
C C32 0.3859(3) 0.36568(10) 0.15492(15) 0.0291(10) Uani d . 1 . .
C C33 0.2916(3) 0.39643(11) 0.10659(15) 0.0336(10) Uani d . 1 . .
C C34 0.1876(4) 0.37606(11) 0.05210(16) 0.0362(10) Uani d . 1 . .
C C35 0.1769(4) 0.32457(10) 0.04384(16) 0.0329(10) Uani d . 1 . .
C C36 0.2687(3) 0.29363(9) 0.09150(14) 0.0247(9) Uani d . 1 . .
C C37 0.1739(3) 0.22021(10) 0.02603(14) 0.0287(9) Uani d . 1 . .
C C39 0.3192(3) 0.09096(9) 0.04725(14) 0.0269(9) Uani d . 1 . .
C C38 0.1685(3) 0.16499(10) 0.03607(15) 0.0291(9) Uani d . 1 . .
C C40 0.4813(3) 0.07089(10) 0.04808(14) 0.0255(9) Uani d . 1 . .
H H2 1.231405 0.561714 0.083496 0.0299 Uiso d . 1 . .
H H3 1.494768 0.584392 0.118191 0.0328 Uiso d . 1 . .
H H4 1.63932 0.55383 0.224244 0.0326 Uiso d . 1 . .
H H5 1.525077 0.49554 0.292542 0.0302 Uiso d . 1 . .
H H12 0.966406 0.209052 0.166353 0.0316 Uiso d . 1 . .
H H13 0.81811 0.164292 0.072615 0.0354 Uiso d . 1 . .
H H14 0.632921 0.205091 -0.011045 0.0378 Uiso d . 1 . .
H H15 0.599728 0.292466 -0.003542 0.036 Uiso d . 1 . .
H H22 0.733316 0.027309 0.038698 0.0321 Uiso d . 1 . .
H H23 0.994135 -0.000095 0.071569 0.0354 Uiso d . 1 . .
H H24 1.144758 0.028339 0.17691 0.0342 Uiso d . 1 . .
H H25 1.042704 0.086749 0.248246 0.0314 Uiso d . 1 . .
H H32 0.459801 0.380137 0.192675 0.0349 Uiso d . 1 . .
H H33 0.299694 0.432064 0.111515 0.0403 Uiso d . 1 . .
H H34 0.121755 0.397456 0.019413 0.0435 Uiso d . 1 . .
H H35 0.105429 0.310504 0.004858 0.0395 Uiso d . 1 . .
H H7a 1.364134 0.455426 0.359401 0.0292 Uiso d . 1 . .
H H7b 1.413162 0.41857 0.302888 0.0292 Uiso d . 1 . .
H H8a 1.287265 0.376258 0.384371 0.0325 Uiso d . 1 . .
H H8b 1.135985 0.408146 0.357785 0.0325 Uiso d . 1 . .
H H9a 1.002067 0.329164 0.323545 0.0332 Uiso d . 1 . .
H H9b 1.159082 0.299958 0.347238 0.0332 Uiso d . 1 . .
H H10a 1.144849 0.272934 0.229166 0.0301 Uiso d . 1 . .
H H10b 1.004393 0.252726 0.263034 0.0301 Uiso d . 1 . .
H H17a 0.545754 0.366738 0.033141 0.0317 Uiso d . 1 . .
H H17b 0.694493 0.375793 -0.002769 0.0317 Uiso d . 1 . .
H H18a 0.578391 0.451419 0.02519 0.0321 Uiso d . 1 . .
H H18b 0.6189 0.436793 0.105205 0.0321 Uiso d . 1 . .
H H19a 0.772303 0.508381 0.128674 0.0317 Uiso d . 1 . .
H H19b 0.741144 0.524343 0.04869 0.0317 Uiso d . 1 . .
H H20a 1.01435 0.516511 0.049624 0.0302 Uiso d . 1 . .
H H20b 0.973457 0.559875 0.098682 0.0302 Uiso d . 1 . .
H H27a 0.932884 0.165285 0.268531 0.0285 Uiso d . 1 . .
H H27b 0.893741 0.122157 0.318336 0.0285 Uiso d . 1 . .
H H28a 0.661042 0.165685 0.329117 0.0326 Uiso d . 1 . .
H H28b 0.812898 0.194786 0.362846 0.0326 Uiso d . 1 . .
H H29a 0.684642 0.274275 0.345999 0.0333 Uiso d . 1 . .
H H29b 0.529575 0.244913 0.319251 0.0333 Uiso d . 1 . .
H H30a 0.514058 0.326949 0.27639 0.031 Uiso d . 1 . .
H H30b 0.653423 0.315137 0.235919 0.031 Uiso d . 1 . .
H H37a 0.222792 0.22752 -0.014119 0.0344 Uiso d . 1 . .
H H37b 0.069301 0.233425 0.018916 0.0344 Uiso d . 1 . .
H H39a 0.247671 0.07545 0.009571 0.0323 Uiso d . 1 . .
H H39b 0.287414 0.084002 0.091848 0.0323 Uiso d . 1 . .
H H38a 0.13522 0.157791 0.080279 0.0349 Uiso d . 1 . .
H H38b 0.094171 0.150572 -0.001568 0.0349 Uiso d . 1 . .
H H40a 0.478954 0.035064 0.049777 0.0306 Uiso d . 1 . .
H H40b 0.519586 0.082359 0.006772 0.0306 Uiso d . 1 . .
H H1 1.043(4) 0.3869(13) 0.2320(19) 0.0594 Uiso d . 1 . .
H H6 0.384(4) 0.1733(12) 0.2216(18) 0.0574 Uiso d . 1 . .
H H7 0.855(4) 0.4148(12) 0.2446(19) 0.0594 Uiso d . 1 . .
H H8 0.572(4) 0.2039(12) 0.2057(18) 0.0574 Uiso d . 1 . .
H H9 0.893(4) 0.3913(13) 0.156(2) 0.0594 Uiso d . 1 . .
H H10 0.421(4) 0.1965(13) 0.1302(19) 0.0574 Uiso d . 1 . .

loop_
_atom_site_aniso_label
_atom_site_aniso_U_11
_atom_site_aniso_U_22
_atom_site_aniso_U_33
_atom_site_aniso_U_12
_atom_site_aniso_U_13
_atom_site_aniso_U_23
_atom_site_aniso_type_symbol
Cl1 0.0258(3) 0.0217(3) 0.0262(3) -0.0007(3) 0.0022(3) 0.0018(3) Cl
Cl2 0.0255(3) 0.0245(3) 0.0287(4) 0.0012(3) 0.0055(3) -0.0003(3) Cl
O1 0.0219(10) 0.0248(10) 0.0276(10) -0.0008(8) 0.0004(8) 0.0063(8) O
O2 0.0254(10) 0.0211(9) 0.0240(10) -0.0010(8) 0.0020(8) 0.0068(8) O
O3 0.0385(11) 0.0212(10) 0.0217(10) -0.0086(8) 0.0057(8) -0.0004(8) O
O4 0.0308(11) 0.0193(9) 0.0222(10) 0.0028(8) -0.0023(8) 0.0007(8) O
O5 0.0345(11) 0.0176(9) 0.0258(10) 0.0015(8) -0.0042(8) 0.0004(8) O
O6 0.0259(10) 0.0161(9) 0.0295(10) 0.0001(8) 0.0010(8) -0.0017(8) O
O7 0.0255(10) 0.0250(10) 0.0268(10) 0.0005(8) -0.0003(8) -0.0064(8) O
O8 0.0269(10) 0.0213(9) 0.0236(10) 0.0012(8) 0.0014(8) -0.0051(8) O
O9 0.0396(11) 0.0189(9) 0.0227(10) 0.0054(8) 0.0074(8) 0.0015(8) O
O10 0.0341(11) 0.0181(9) 0.0257(10) -0.0008(8) -0.0009(8) -0.0012(8) O
O11 0.0358(11) 0.0207(10) 0.0259(10) 0.0012(8) -0.0022(9) -0.0016(8) O
O12 0.0273(10) 0.0207(10) 0.0309(11) 0.0011(8) 0.0027(8) -0.0005(8) O
O13 0.0249(11) 0.0429(13) 0.0482(14) -0.0092(9) -0.0080(10) -0.0016(10) O
O14 0.0500(14) 0.0495(13) 0.0231(11) 0.0046(10) 0.0135(10) 0.0041(9) O
O15 0.0371(12) 0.0303(11) 0.0304(11) 0.0104(9) 0.0048(9) -0.0022(9) O
O16 0.0360(12) 0.0173(10) 0.0503(13) -0.0042(8) 0.0053(10) 0.0068(9) O
O17 0.0541(14) 0.0455(13) 0.0241(11) -0.0078(10) 0.0185(10) -0.0074(9) O
O18 0.0388(12) 0.0193(10) 0.0300(11) 0.0057(8) 0.0027(9) -0.0035(8) O
O19 0.0232(11) 0.0461(13) 0.0626(16) 0.0111(10) -0.0032(10) 0.0050(11) O
O20 0.0379(12) 0.0254(10) 0.0423(12) -0.0069(9) 0.0127(10) 0.0065(9) O
O21 0.0451(14) 0.0437(14) 0.0543(16) -0.0028(11) -0.0068(12) 0.0096(12) O
O22 0.0459(14) 0.0455(14) 0.0467(15) 0.0057(11) -0.0070(12) -0.0087(11) O
C1 0.0202(13) 0.0173(13) 0.0258(14) 0.0009(11) 0.0026(11) -0.0028(11) C
C2 0.0291(15) 0.0199(14) 0.0259(15) 0.0013(12) 0.0056(12) 0.0015(11) C
C3 0.0301(16) 0.0248(15) 0.0276(15) -0.0035(12) 0.0066(12) 0.0018(12) C
C4 0.0256(15) 0.0225(14) 0.0334(16) -0.0006(12) 0.0052(12) 0.0005(12) C
C5 0.0280(15) 0.0214(14) 0.0255(15) 0.0006(12) 0.0031(12) -0.0002(11) C
C6 0.0247(14) 0.0153(13) 0.0262(14) -0.0015(11) 0.0064(11) -0.0005(11) C
C7 0.0290(15) 0.0231(14) 0.0192(14) 0.0018(12) -0.0005(11) 0.0014(11) C
C8 0.0343(16) 0.0257(14) 0.0207(15) -0.0046(12) 0.0030(12) -0.0009(12) C
C9 0.0345(16) 0.0233(14) 0.0244(15) -0.0069(12) 0.0029(12) 0.0047(12) C
C10 0.0299(15) 0.0184(13) 0.0255(15) -0.0004(11) 0.0010(12) 0.0065(11) C
C11 0.0291(15) 0.0203(14) 0.0213(14) -0.0042(12) 0.0052(12) -0.0005(11) C
C12 0.0325(16) 0.0212(14) 0.0259(15) -0.0002(12) 0.0066(12) 0.0030(12) C
C13 0.0392(17) 0.0189(14) 0.0313(16) 0.0001(12) 0.0090(13) 0.0005(12) C
C14 0.0364(17) 0.0267(16) 0.0297(16) -0.0060(13) 0.0016(13) -0.0059(13) C
C15 0.0343(17) 0.0247(15) 0.0284(16) -0.0012(13) -0.0018(13) 0.0011(12) C
C16 0.0299(15) 0.0177(14) 0.0264(15) -0.0018(11) 0.0030(12) 0.0013(11) C
C17 0.0280(15) 0.0235(14) 0.0252(15) 0.0006(12) -0.0023(12) 0.0052(12) C
C18 0.0226(14) 0.0254(15) 0.0296(16) -0.0002(12) -0.0026(12) 0.0029(12) C
C19 0.0281(15) 0.0183(14) 0.0305(16) 0.0036(11) -0.0014(12) -0.0019(12) C
C20 0.0309(15) 0.0191(14) 0.0236(14) 0.0045(12) 0.0000(12) 0.0029(11) C
C21 0.0215(14) 0.0190(13) 0.0267(15) 0.0018(11) 0.0042(11) 0.0031(11) C
C22 0.0329(16) 0.0234(15) 0.0235(15) -0.0008(12) 0.0038(12) -0.0005(12) C
C23 0.0333(16) 0.0263(15) 0.0299(16) 0.0043(13) 0.0084(13) 0.0002(12) C
C24 0.0262(15) 0.0244(15) 0.0351(17) 0.0018(12) 0.0060(13) 0.0004(12) C
C25 0.0303(15) 0.0222(14) 0.0255(15) -0.0013(12) 0.0030(12) 0.0010(12) C
C26 0.0268(15) 0.0179(13) 0.0250(15) -0.0008(11) 0.0046(12) -0.0015(11) C
C27 0.0261(15) 0.0216(14) 0.0213(14) -0.0035(11) -0.0020(11) 0.0003(11) C
C28 0.0348(17) 0.0242(14) 0.0215(14) 0.0006(12) 0.0021(12) 0.0011(12) C
C29 0.0341(16) 0.0234(14) 0.0263(15) 0.0016(12) 0.0070(12) -0.0051(12) C
C30 0.0298(15) 0.0207(14) 0.0262(15) -0.0025(12) 0.0027(12) -0.0057(11) C
C31 0.0306(16) 0.0230(14) 0.0223(14) 0.0015(12) 0.0091(12) 0.0019(11) C
C32 0.0374(17) 0.0227(15) 0.0296(16) -0.0008(12) 0.0125(13) -0.0023(12) C
C33 0.0499(19) 0.0211(15) 0.0322(17) 0.0052(14) 0.0139(15) 0.0014(13) C
C34 0.0502(19) 0.0265(16) 0.0329(17) 0.0116(14) 0.0096(15) 0.0059(13) C
C35 0.0414(18) 0.0289(16) 0.0277(16) 0.0040(13) 0.0039(14) 0.0001(13) C
C36 0.0320(15) 0.0178(14) 0.0248(14) 0.0015(12) 0.0067(12) -0.0001(11) C
C37 0.0306(16) 0.0287(15) 0.0240(15) 0.0015(12) -0.0027(12) -0.0041(12) C
C39 0.0288(15) 0.0221(14) 0.0284(15) -0.0032(12) 0.0010(12) -0.0019(12) C
C38 0.0244(15) 0.0307(15) 0.0300(16) 0.0023(12) -0.0014(12) -0.0050(13) C
C40 0.0315(15) 0.0212(14) 0.0221(14) -0.0003(12) -0.0001(12) -0.0044(11) C

loop_
_atom_type_symbol
_atom_type_scat_dispersion_real
_atom_type_scat_dispersion_imag
_atom_type_scat_source
C 0.018 0.009 'International Tables Vol C tables 4.2.6.8 and 6.1.1.1'
H 0.000 0.000 'International Tables Vol C tables 4.2.6.8 and 6.1.1.1'
O 0.049 0.032 'International Tables Vol C tables 4.2.6.8 and 6.1.1.1'
Cl 0.364 0.702 'International Tables Vol C tables 4.2.6.8 and 6.1.1.1'

loop_
_geom_angle_atom_site_label_1
_geom_angle_atom_site_label_2
_geom_angle_atom_site_label_3
_geom_angle_site_symmetry_1
_geom_angle_site_symmetry_2
_geom_angle_site_symmetry_3
_geom_angle
_geom_angle_publ_flag
O13 Cl1 O14 . . . 109.58(13) no
O13 Cl1 O15 . . . 110.37(12) no
O13 Cl1 O16 . . . 109.51(12) no
O14 Cl1 O15 . . . 108.66(12) no
O14 Cl1 O16 . . . 108.79(13) no
O15 Cl1 O16 . . . 109.90(12) no
O17 Cl2 O18 . . . 108.66(12) no
O17 Cl2 O19 . . . 109.47(14) no
O17 Cl2 O20 . . . 108.77(12) no
O18 Cl2 O19 . . . 109.90(12) no
O18 Cl2 O20 . . . 109.54(12) no
O19 Cl2 O20 . . . 110.47(12) no
C1 O1 C20 . . . 116.4(2) no
C6 O2 C7 . . . 116.22(19) no
C8 O3 C9 . . . 111.9(2) no
C10 O4 C11 . . . 117.51(19) no
C16 O5 C17 . . . 116.21(19) no
C18 O6 C19 . . . 111.29(19) no
C21 O7 C40 . . . 117.2(2) no
C26 O8 C27 . . . 116.48(19) no
C28 O9 C29 . . . 111.6(2) no
C30 O10 C31 . . . 117.10(19) no
C36 O11 C37 . . . 116.52(19) no
C39 O12 C38 . . . 111.8(2) no
O1 C1 C2 . . . 124.2(2) no
O1 C1 C6 . . . 115.8(2) no
C2 C1 C6 . . . 120.0(2) no
C1 C2 C3 . . . 120.3(2) no
C1 C2 H2 . . . 119.8743 no
C3 C2 H2 . . . 119.8742 no
C2 C3 C4 . . . 120.3(3) no
C2 C3 H3 . . . 119.8663 no
C4 C3 H3 . . . 119.866 no
C3 C4 C5 . . . 120.0(2) no
C3 C4 H4 . . . 120.0034 no
C5 C4 H4 . . . 120.0038 no
C4 C5 C6 . . . 119.9(2) no
C4 C5 H5 . . . 120.0572 no
C6 C5 H5 . . . 120.0574 no
O2 C6 C1 . . . 115.6(2) no
O2 C6 C5 . . . 124.9(2) no
C1 C6 C5 . . . 119.6(2) no
O2 C7 C8 . . . 108.6(2) no
O2 C7 H7a . . . 109.4716 no
O2 C7 H7b . . . 109.471 no
C8 C7 H7a . . . 109.4713 no
C8 C7 H7b . . . 109.4716 no
H7a C7 H7b . . . 110.3703 no
O3 C8 C7 . . . 109.0(2) no
O3 C8 H8a . . . 109.4704 no
O3 C8 H8b . . . 109.4715 no
C7 C8 H8a . . . 109.4715 no
C7 C8 H8b . . . 109.4715 no
H8a C8 H8b . . . 109.952 no
O3 C9 C10 . . . 109.7(2) no
O3 C9 H9a . . . 109.471 no
O3 C9 H9b . . . 109.4715 no
C10 C9 H9a . . . 109.4714 no
C10 C9 H9b . . . 109.4705 no
H9a C9 H9b . . . 109.2636 no
O4 C10 C9 . . . 109.2(2) no
O4 C10 H10a . . . 109.4713 no
O4 C10 H10b . . . 109.4713 no
C9 C10 H10a . . . 109.4712 no
C9 C10 H10b . . . 109.4714 no
H10a C10 H10b . . . 109.7634 no
O4 C11 C12 . . . 124.5(2) no
O4 C11 C16 . . . 116.1(2) no
C12 C11 C16 . . . 119.3(2) no
C11 C12 C13 . . . 120.0(2) no
C11 C12 H12 . . . 120.0012 no
C13 C12 H12 . . . 119.9988 no
C12 C13 C14 . . . 120.5(3) no
C12 C13 H13 . . . 119.7378 no
C14 C13 H13 . . . 119.7376 no
C13 C14 C15 . . . 119.8(2) no
C13 C14 H14 . . . 120.0818 no
C15 C14 H14 . . . 120.0821 no
C14 C15 C16 . . . 119.6(2) no
C14 C15 H15 . . . 120.1961 no
C16 C15 H15 . . . 120.1939 no
O5 C16 C11 . . . 115.6(2) no
O5 C16 C15 . . . 123.7(2) no
C11 C16 C15 . . . 120.7(2) no
O5 C17 C18 . . . 108.1(2) no
O5 C17 H17a . . . 109.4708 no
O5 C17 H17b . . . 109.471 no
C18 C17 H17a . . . 109.4713 no
C18 C17 H17b . . . 109.4714 no
H17a C17 H17b . . . 110.8097 no
O6 C18 C17 . . . 110.1(2) no
O6 C18 H18a . . . 109.4711 no
O6 C18 H18b . . . 109.4712 no
C17 C18 H18a . . . 109.4709 no
C17 C18 H18b . . . 109.4714 no
H18a C18 H18b . . . 108.827 no
O6 C19 C20 . . . 109.4(2) no
O6 C19 H19a . . . 109.4711 no
O6 C19 H19b . . . 109.4709 no
C20 C19 H19a . . . 109.4713 no
C20 C19 H19b . . . 109.4711 no
H19a C19 H19b . . . 109.4972 no
O1 C20 C19 . . . 109.0(2) no
O1 C20 H20a . . . 109.4717 no
O1 C20 H20b . . . 109.4714 no
C19 C20 H20a . . . 109.4707 no
C19 C20 H20b . . . 109.4714 no
H20a C20 H20b . . . 109.9286 no
O7 C21 C22 . . . 124.3(2) no
O7 C21 C26 . . . 115.7(2) no
C22 C21 C26 . . . 120.0(2) no
C21 C22 C23 . . . 120.1(2) no
C21 C22 H22 . . . 119.9264 no
C23 C22 H22 . . . 119.9263 no
C22 C23 C24 . . . 119.5(3) no
C22 C23 H23 . . . 120.231 no
C24 C23 H23 . . . 120.2312 no
C23 C24 C25 . . . 121.0(3) no
C23 C24 H24 . . . 119.4897 no
C25 C24 H24 . . . 119.4882 no
C24 C25 C26 . . . 119.5(2) no
C24 C25 H25 . . . 120.227 no
C26 C25 H25 . . . 120.2259 no
O8 C26 C21 . . . 115.7(2) no
O8 C26 C25 . . . 124.6(2) no
C21 C26 C25 . . . 119.7(2) no
O8 C27 C28 . . . 109.1(2) no
O8 C27 H27a . . . 109.4717 no
O8 C27 H27b . . . 109.4708 no
C28 C27 H27a . . . 109.4709 no
C28 C27 H27b . . . 109.4711 no
H27a C27 H27b . . . 109.8839 no
O9 C28 C27 . . . 109.5(2) no
O9 C28 H28a . . . 109.4715 no
O9 C28 H28b . . . 109.4712 no
C27 C28 H28a . . . 109.4707 no
C27 C28 H28b . . . 109.4711 no
H28a C28 H28b . . . 109.4873 no
O9 C29 C30 . . . 109.9(2) no
O9 C29 H29a . . . 109.4711 no
O9 C29 H29b . . . 109.4712 no
C30 C29 H29a . . . 109.4714 no
C30 C29 H29b . . . 109.4712 no
H29a C29 H29b . . . 109.0288 no
O10 C30 C29 . . . 108.7(2) no
O10 C30 H30a . . . 109.4715 no
O10 C30 H30b . . . 109.4713 no
C29 C30 H30a . . . 109.4711 no
C29 C30 H30b . . . 109.4714 no
H30a C30 H30b . . . 110.27 no
O10 C31 C32 . . . 124.3(2) no
O10 C31 C36 . . . 116.3(2) no
C32 C31 C36 . . . 119.4(2) no
C31 C32 C33 . . . 120.1(2) no
C31 C32 H32 . . . 119.973 no
C33 C32 H32 . . . 119.9722 no
C32 C33 C34 . . . 120.2(3) no
C32 C33 H33 . . . 119.8784 no
C34 C33 H33 . . . 119.8778 no
C33 C34 C35 . . . 120.3(3) no
C33 C34 H34 . . . 119.8372 no
C35 C34 H34 . . . 119.8381 no
C34 C35 C36 . . . 120.1(3) no
C34 C35 H35 . . . 119.9488 no
C36 C35 H35 . . . 119.9493 no
O11 C36 C31 . . . 115.8(2) no
O11 C36 C35 . . . 124.4(2) no
C31 C36 C35 . . . 119.8(2) no
O11 C37 C38 . . . 108.6(2) no
O11 C37 H37a . . . 109.4712 no
O11 C37 H37b . . . 109.4723 no
C38 C37 H37a . . . 109.4709 no
C38 C37 H37b . . . 109.4708 no
H37a C37 H37b . . . 110.3319 no
O12 C39 C40 . . . 109.2(2) no
O12 C39 H39a . . . 109.4712 no
O12 C39 H39b . . . 109.4706 no
C40 C39 H39a . . . 109.4708 no
C40 C39 H39b . . . 109.4716 no
H39a C39 H39b . . . 109.7323 no
O12 C38 C37 . . . 110.4(2) no
O12 C38 H38a . . . 109.471 no
O12 C38 H38b . . . 109.4713 no
C37 C38 H38a . . . 109.4714 no
C37 C38 H38b . . . 109.4718 no
H38a C38 H38b . . . 108.4738 no
O7 C40 C39 . . . 107.8(2) no
O7 C40 H40a . . . 109.4719 no
O7 C40 H40b . . . 109.4709 no
C39 C40 H40a . . . 109.4714 no
C39 C40 H40b . . . 109.4709 no
H40a C40 H40b . . . 111.0734 no

loop_
_geom_bond_atom_site_label_1
_geom_bond_atom_site_label_2
_geom_bond_site_symmetry_1
_geom_bond_site_symmetry_2
_geom_bond_distance
_geom_bond_publ_flag
Cl1 O13 . . 1.4313(19) no
Cl1 O14 . . 1.445(2) no
Cl1 O15 . . 1.435(2) no
Cl1 O16 . . 1.4315(19) no
Cl2 O17 . . 1.449(2) no
Cl2 O18 . . 1.4385(19) no
Cl2 O19 . . 1.428(2) no
Cl2 O20 . . 1.434(2) no
O1 C1 . . 1.379(3) no
O1 C20 . . 1.428(3) no
O2 C6 . . 1.372(3) no
O2 C7 . . 1.443(3) no
O3 C8 . . 1.439(3) no
O3 C9 . . 1.438(3) no
O4 C10 . . 1.434(3) no
O4 C11 . . 1.379(3) no
O5 C16 . . 1.392(3) no
O5 C17 . . 1.435(3) no
O6 C18 . . 1.423(3) no
O6 C19 . . 1.426(3) no
O7 C21 . . 1.383(3) no
O7 C40 . . 1.435(3) no
O8 C26 . . 1.378(3) no
O8 C27 . . 1.438(3) no
O9 C28 . . 1.436(3) no
O9 C29 . . 1.437(3) no
O10 C30 . . 1.437(3) no
O10 C31 . . 1.374(3) no
O11 C36 . . 1.385(3) no
O11 C37 . . 1.435(3) no
O12 C39 . . 1.423(3) no
O12 C38 . . 1.429(3) no
C1 C2 . . 1.379(4) no
C1 C6 . . 1.409(3) no
C2 C3 . . 1.386(4) no
C2 H2 . . 0.96 no
C3 C4 . . 1.382(4) no
C3 H3 . . 0.96 no
C4 C5 . . 1.400(4) no
C4 H4 . . 0.96 no
C5 C6 . . 1.384(4) no
C5 H5 . . 0.96 no
C7 C8 . . 1.493(4) no
C7 H7a . . 0.96 no
C7 H7b . . 0.96 no
C8 H8a . . 0.96 no
C8 H8b . . 0.96 no
C9 C10 . . 1.498(4) no
C9 H9a . . 0.96 no
C9 H9b . . 0.96 no
C10 H10a . . 0.96 no
C10 H10b . . 0.96 no
C11 C12 . . 1.388(4) no
C11 C16 . . 1.393(3) no
C12 C13 . . 1.391(4) no
C12 H12 . . 0.96 no
C13 C14 . . 1.375(4) no
C13 H13 . . 0.96 no
C14 C15 . . 1.400(4) no
C14 H14 . . 0.96 no
C15 C16 . . 1.380(4) no
C15 H15 . . 0.96 no
C17 C18 . . 1.499(4) no
C17 H17a . . 0.96 no
C17 H17b . . 0.96 no
C18 H18a . . 0.96 no
C18 H18b . . 0.96 no
C19 C20 . . 1.499(4) no
C19 H19a . . 0.96 no
C19 H19b . . 0.96 no
C20 H20a . . 0.96 no
C20 H20b . . 0.96 no
C21 C22 . . 1.381(4) no
C21 C26 . . 1.403(3) no
C22 C23 . . 1.392(4) no
C22 H22 . . 0.96 no
C23 C24 . . 1.376(4) no
C23 H23 . . 0.96 no
C24 C25 . . 1.392(4) no
C24 H24 . . 0.96 no
C25 C26 . . 1.382(4) no
C25 H25 . . 0.96 no
C27 C28 . . 1.499(4) no
C27 H27a . . 0.96 no
C27 H27b . . 0.96 no
C28 H28a . . 0.96 no
C28 H28b . . 0.96 no
C29 C30 . . 1.494(4) no
C29 H29a . . 0.96 no
C29 H29b . . 0.96 no
C30 H30a . . 0.96 no
C30 H30b . . 0.96 no
C31 C32 . . 1.384(4) no
C31 C36 . . 1.405(4) no
C32 C33 . . 1.392(4) no
C32 H32 . . 0.96 no
C33 C34 . . 1.368(4) no
C33 H33 . . 0.96 no
C34 C35 . . 1.389(4) no
C34 H34 . . 0.96 no
C35 C36 . . 1.378(4) no
C35 H35 . . 0.96 no
C37 C38 . . 1.493(4) no
C37 H37a . . 0.96 no
C37 H37b . . 0.96 no
C39 C40 . . 1.500(4) no
C39 H39a . . 0.96 no
C39 H39b . . 0.96 no
C38 H38a . . 0.96 no
C38 H38b . . 0.96 no
C40 H40a . . 0.96 no
C40 H40b . . 0.96 no

loop_
_geom_hbond_atom_site_label_D
_geom_hbond_atom_site_label_H
_geom_hbond_atom_site_label_A
_geom_hbond_site_symmetry_D
_geom_hbond_site_symmetry_H
_geom_hbond_site_symmetry_A
_geom_hbond_distance_DH
_geom_hbond_distance_HA
_geom_hbond_distance_DA
_geom_hbond_angle_DHA
_geom_hbond_publ_flag
O21 H1 O3 . . . 1.14(3) 1.64(3) 2.763(3) 168(3) y
O21 H1 O4 . . . 1.14(3) 2.39(3) 2.835(3) 101(2) y
O21 H7 O17 . . . 1.22(4) 1.73(4) 2.945(4) 171(3) y
O22 H8 O9 . . . 1.20(3) 1.66(3) 2.802(3) 157(3) y
O22 H8 O10 . . . 1.20(3) 2.29(3) 2.837(3) 104.4(19) y
O21 H9 O4 . . . 1.09(3) 2.40(3) 2.835(3) 102(2) y
O21 H9 O5 . . . 1.09(3) 1.87(3) 2.910(3) 159(3) y
O21 H9 O6 . . . 1.09(3) 2.47(4) 2.967(3) 107(2) y
O22 H10 O11 . . . 1.05(3) 1.90(3) 2.840(3) 149(3) y
O22 H10 O12 . . . 1.05(3) 2.34(3) 2.895(3) 112(2) y
C5 H5 O18 . . 1_655 0.96 2.52 3.479(3) 177 y
C8 H8b O19 . . . 0.96 2.55 3.416(3) 150 y
C15 H15 O13 . . 4_554 0.96 2.42 3.369(3) 169.02 y
C20 H20b O16 . . 2_655 0.96 2.43 3.165(3) 134 y
C35 H35 O15 . . 4_554 0.96 2.59 3.278(4) 129 y
C38 H38b O19 . . 4_454 0.96 2.50 3.447(3) 168 y
C17 H17a Cg1 . . . 0.96 2.87 3.704(3) 146 y
C37 H37b Cg2 . . 1_455 0.96 2.99 3.825(3) 146 y
C13 H13 Cg3 . . . 0.96 3.20 4.070(3) 150 y
C33 H33 Cg4 . . 1_455 0.96 3.00 3.899(3) 156 y

loop_
_geom_torsion_atom_site_label_1
_geom_torsion_atom_site_label_2
_geom_torsion_atom_site_label_3
_geom_torsion_atom_site_label_4
_geom_torsion_site_symmetry_1
_geom_torsion_site_symmetry_2
_geom_torsion_site_symmetry_3
_geom_torsion_site_symmetry_4
_geom_torsion
_geom_torsion_publ_flag
? ? ? ? ? ? ? ? ? ?
